data_4101227
_journal_name_full 'Journal of the American Chemical Society'
_journal_paper_doi 10.1021/ja060502y
_journal_year 2006
_chemical_formula_sum 'C104 H116 B K N4 O6'
_chemical_formula_weight 1567.92
_space_group_IT_number 14
_symmetry_cell_setting monoclinic
_symmetry_space_group_name_Hall '-P 2yn'
_symmetry_space_group_name_H-M 'P 1 21/n 1'
_cell_angle_alpha 90.00
_cell_angle_beta 100.687(2)
_cell_angle_gamma 90.00
_cell_formula_units_Z 4
_cell_length_a 14.3846(16)
_cell_length_b 20.739(2)
_cell_length_c 30.895(4)
_cell_measurement_temperature 100(2)
_cell_volume 9057.0(18)
_diffrn_ambient_temperature 100(2)
_exptl_crystal_density_diffrn 1.150
_cod_original_sg_symbol_H-M 'P 21/n'
_cod_database_code 4101227

loop_
_symmetry_equiv_pos_as_xyz
'x, y, z'
'-x+1/2, y+1/2, -z+1/2'
'-x, -y, -z'
'x-1/2, -y-1/2, z-1/2'

loop_
_atom_site_label
_atom_site_type_symbol
_atom_site_fract_x
_atom_site_fract_y
_atom_site_fract_z
_atom_site_U_iso_or_equiv
_atom_site_adp_type
_atom_site_occupancy
_atom_site_symmetry_multiplicity
_atom_site_calc_flag
_atom_site_refinement_flags
_atom_site_disorder_assembly
_atom_site_disorder_group
K1 K 0.71460(3) 0.255824(18) 0.005069(12) 0.02868(9) Uani 1 1 d . . .
O1 O 0.75666(9) 0.39042(6) 0.03020(4) 0.0280(3) Uani 1 1 d . . .
O2 O 0.56254(8) 0.35468(6) 0.00222(4) 0.0272(2) Uani 1 1 d . . .
O3 O 0.51749(9) 0.20818(6) -0.00423(4) 0.0264(2) Uani 1 1 d . . .
O4 O 0.65721(9) 0.10784(5) 0.01486(4) 0.0261(2) Uani 1 1 d . . .
O5 O 0.86175(8) 0.16704(6) 0.03475(4) 0.0256(2) Uani 1 1 d . . .
O6 O 0.92180(8) 0.29758(6) 0.05233(4) 0.0289(3) Uani 1 1 d . . .
C1A C 0.77940(14) 0.42345(9) -0.00725(6) 0.0329(4) Uani 1 1 d . . .
H1A1 H 0.8150 0.3936 -0.0232 0.039 Uiso 1 1 calc R . .
H1A2 H 0.8216 0.4602 0.0033 0.039 Uiso 1 1 calc R . .
C2A C 0.69397(15) 0.44891(9) -0.03957(6) 0.0350(4) Uani 1 1 d . . .
H2A1 H 0.7172 0.4718 -0.0636 0.042 Uiso 1 1 calc R . .
H2A2 H 0.6611 0.4810 -0.0240 0.042 Uiso 1 1 calc R . .
C3A C 0.62166(14) 0.39837(10) -0.06022(6) 0.0351(4) Uani 1 1 d . . .
H3A1 H 0.5988 0.4101 -0.0914 0.042 Uiso 1 1 calc R . .
H3A2 H 0.6543 0.3563 -0.0599 0.042 Uiso 1 1 calc R . .
C4A C 0.53681(14) 0.39005(9) -0.03827(6) 0.0338(4) Uani 1 1 d . . .
H4A1 H 0.5119 0.4329 -0.0321 0.041 Uiso 1 1 calc R . .
H4A2 H 0.4863 0.3666 -0.0583 0.041 Uiso 1 1 calc R . .
C5A C 0.47991(14) 0.20148(9) -0.05052(6) 0.0316(4) Uani 1 1 d . . .
H5A1 H 0.5078 0.2354 -0.0667 0.038 Uiso 1 1 calc R . .
H5A2 H 0.4107 0.2088 -0.0555 0.038 Uiso 1 1 calc R . .
C6A C 0.49843(14) 0.13608(10) -0.06974(6) 0.0355(4) Uani 1 1 d . . .
H6A1 H 0.4719 0.1368 -0.1017 0.043 Uiso 1 1 calc R . .
H6A2 H 0.4633 0.1030 -0.0562 0.043 Uiso 1 1 calc R . .
C7A C 0.60221(14) 0.11494(9) -0.06368(6) 0.0329(4) Uani 1 1 d . . .
H7A1 H 0.6117 0.0928 -0.0909 0.040 Uiso 1 1 calc R . .
H7A2 H 0.6423 0.1541 -0.0604 0.040 Uiso 1 1 calc R . .
C8A C 0.63688(15) 0.07067(9) -0.02486(6) 0.0328(4) Uani 1 1 d . . .
H8A1 H 0.5878 0.0381 -0.0224 0.039 Uiso 1 1 calc R . .
H8A2 H 0.6946 0.0478 -0.0295 0.039 Uiso 1 1 calc R . .
C9A C 0.90169(14) 0.14951(9) -0.00296(6) 0.0321(4) Uani 1 1 d . . .
H9A1 H 0.8512 0.1518 -0.0295 0.039 Uiso 1 1 calc R . .
H9A2 H 0.9232 0.1041 0.0005 0.039 Uiso 1 1 calc R . .
C10A C 0.98418(14) 0.19089(10) -0.01069(6) 0.0357(4) Uani 1 1 d . . .
H10A H 1.0052 0.1748 -0.0375 0.043 Uiso 1 1 calc R . .
H10B H 1.0372 0.1844 0.0144 0.043 Uiso 1 1 calc R . .
C11A C 0.96620(14) 0.26342(10) -0.01616(6) 0.0362(4) Uani 1 1 d . . .
H11A H 1.0023 0.2799 -0.0382 0.043 Uiso 1 1 calc R . .
H11B H 0.8982 0.2701 -0.0283 0.043 Uiso 1 1 calc R . .
C12A C 0.99217(14) 0.30314(11) 0.02526(7) 0.0402(5) Uani 1 1 d . . .
H12A H 1.0539 0.2884 0.0420 0.048 Uiso 1 1 calc R . .
H12B H 0.9987 0.3489 0.0173 0.048 Uiso 1 1 calc R . .
C1 C 0.69317(11) 0.31807(7) 0.09295(5) 0.0208(3) Uani 1 1 d . . .
C2 C 0.61019(11) 0.28190(7) 0.08061(5) 0.0202(3) Uani 1 1 d . . .
C3 C 0.61473(11) 0.21407(7) 0.08073(5) 0.0203(3) Uani 1 1 d . . .
C4 C 0.70244(11) 0.18279(7) 0.09145(5) 0.0201(3) Uani 1 1 d . . .
C5 C 0.78611(11) 0.21905(7) 0.10239(5) 0.0203(3) Uani 1 1 d . . .
C6 C 0.78102(11) 0.28674(7) 0.10389(5) 0.0203(3) Uani 1 1 d . . .
C11 C 0.72244(12) 0.42584(8) 0.06142(5) 0.0249(3) Uani 1 1 d . . .
C12 C 0.68772(11) 0.39006(7) 0.09330(5) 0.0221(3) Uani 1 1 d . . .
C13 C 0.64652(12) 0.42194(8) 0.12452(5) 0.0250(3) Uani 1 1 d . . .
H13 H 0.6219 0.3973 0.1458 0.030 Uiso 1 1 calc R . .
C14 C 0.64021(12) 0.48917(8) 0.12556(6) 0.0273(3) Uani 1 1 d . . .
C15 C 0.67915(14) 0.52350(8) 0.09486(6) 0.0308(4) Uani 1 1 d . . .
H15 H 0.6783 0.5693 0.0957 0.037 Uiso 1 1 calc R . .
C16 C 0.71954(13) 0.49291(8) 0.06274(6) 0.0299(4) Uani 1 1 d . . .
H16 H 0.7450 0.5177 0.0418 0.036 Uiso 1 1 calc R . .
C17 C 0.59488(15) 0.52426(9) 0.15950(6) 0.0357(4) Uani 1 1 d . . .
H17 H 0.5738 0.5673 0.1468 0.043 Uiso 1 1 calc R . .
C18 C 0.6665(2) 0.53631(15) 0.20133(8) 0.0624(7) Uani 1 1 d . . .
H18A H 0.6909 0.4950 0.2140 0.094 Uiso 1 1 calc R . .
H18B H 0.6360 0.5595 0.2225 0.094 Uiso 1 1 calc R . .
H18C H 0.7189 0.5622 0.1944 0.094 Uiso 1 1 calc R . .
C19 C 0.50786(19) 0.48993(12) 0.16938(10) 0.0597(7) Uani 1 1 d . . .
H19A H 0.4650 0.4797 0.1417 0.090 Uiso 1 1 calc R . .
H19B H 0.4753 0.5180 0.1873 0.090 Uiso 1 1 calc R . .
H19C H 0.5271 0.4500 0.1855 0.090 Uiso 1 1 calc R . .
C21 C 0.49363(12) 0.34962(8) 0.02764(6) 0.0257(3) Uani 1 1 d . . .
C22 C 0.51658(11) 0.31464(7) 0.06718(5) 0.0226(3) Uani 1 1 d . . .
C23 C 0.44860(12) 0.30809(8) 0.09339(6) 0.0267(3) Uani 1 1 d . . .
H23 H 0.4639 0.2844 0.1201 0.032 Uiso 1 1 calc R . .
C24 C 0.35835(12) 0.33517(9) 0.08193(6) 0.0311(4) Uani 1 1 d . . .
C25 C 0.33811(13) 0.36956(9) 0.04295(7) 0.0343(4) Uani 1 1 d . . .
H25 H 0.2773 0.3884 0.0345 0.041 Uiso 1 1 calc R . .
C26 C 0.40424(13) 0.37722(9) 0.01590(6) 0.0322(4) Uani 1 1 d . . .
H26 H 0.3886 0.4013 -0.0106 0.039 Uiso 1 1 calc R . .
C27 C 0.28214(14) 0.32310(11) 0.10905(7) 0.0400(5) Uani 1 1 d . . .
H27 H 0.2307 0.3553 0.0995 0.048 Uiso 1 1 calc R . .
C28 C 0.3153(2) 0.3318(2) 0.15744(10) 0.0831(11) Uani 1 1 d . . .
H28A H 0.3634 0.2993 0.1683 0.125 Uiso 1 1 calc R . .
H28B H 0.2617 0.3269 0.1726 0.125 Uiso 1 1 calc R . .
H28C H 0.3426 0.3750 0.1631 0.125 Uiso 1 1 calc R . .
C29 C 0.23979(18) 0.25636(12) 0.09823(10) 0.0565(6) Uani 1 1 d . . .
H29A H 0.2881 0.2235 0.1079 0.085 Uiso 1 1 calc R . .
H29B H 0.2175 0.2527 0.0664 0.085 Uiso 1 1 calc R . .
H29C H 0.1866 0.2500 0.1135 0.085 Uiso 1 1 calc R . .
C31 C 0.47667(12) 0.17392(8) 0.02550(5) 0.0240(3) Uani 1 1 d . . .
C32 C 0.52634(11) 0.17517(7) 0.06906(5) 0.0218(3) Uani 1 1 d . . .
C33 C 0.49384(12) 0.13922(8) 0.10087(5) 0.0244(3) Uani 1 1 d . . .
H33 H 0.5285 0.1397 0.1302 0.029 Uiso 1 1 calc R . .
C34 C 0.41123(12) 0.10214(8) 0.09106(6) 0.0264(3) Uani 1 1 d . . .
C35 C 0.36023(12) 0.10478(8) 0.04822(6) 0.0289(4) Uani 1 1 d . . .
H35 H 0.3021 0.0820 0.0411 0.035 Uiso 1 1 calc R . .
C36 C 0.39227(12) 0.14005(8) 0.01550(6) 0.0277(3) Uani 1 1 d . . .
H36 H 0.3564 0.1409 -0.0136 0.033 Uiso 1 1 calc R . .
C37 C 0.38081(14) 0.05980(9) 0.12591(6) 0.0353(4) Uani 1 1 d . . .
H37 H 0.3286 0.0312 0.1110 0.042 Uiso 1 1 calc R . .
C38 C 0.3431(2) 0.09908(14) 0.16046(9) 0.0655(8) Uani 1 1 d . . .
H38A H 0.3909 0.1305 0.1736 0.098 Uiso 1 1 calc R . .
H38B H 0.3286 0.0702 0.1834 0.098 Uiso 1 1 calc R . .
H38C H 0.2855 0.1218 0.1466 0.098 Uiso 1 1 calc R . .
C39 C 0.46178(18) 0.01683(12) 0.14825(9) 0.0542(6) Uani 1 1 d . . .
H39A H 0.4911 -0.0043 0.1258 0.081 Uiso 1 1 calc R . .
H39B H 0.4371 -0.0160 0.1660 0.081 Uiso 1 1 calc R . .
H39C H 0.5091 0.0432 0.1674 0.081 Uiso 1 1 calc R . .
C41 C 0.68451(12) 0.07417(8) 0.05337(5) 0.0235(3) Uani 1 1 d . . .
C42 C 0.70788(11) 0.11082(7) 0.09205(5) 0.0219(3) Uani 1 1 d . . .
C43 C 0.73669(12) 0.07903(8) 0.13178(5) 0.0248(3) Uani 1 1 d . . .
H43 H 0.7534 0.1040 0.1578 0.030 Uiso 1 1 calc R . .
C44 C 0.74232(13) 0.01197(8) 0.13522(6) 0.0290(4) Uani 1 1 d . . .
C45 C 0.71742(14) -0.02291(8) 0.09637(6) 0.0324(4) Uani 1 1 d . . .
H45 H 0.7197 -0.0687 0.0976 0.039 Uiso 1 1 calc R . .
C46 C 0.68923(13) 0.00717(8) 0.05583(6) 0.0294(4) Uani 1 1 d . . .
H46 H 0.6732 -0.0180 0.0298 0.035 Uiso 1 1 calc R . .
C47 C 0.77894(16) -0.01910(9) 0.17956(6) 0.0390(5) Uani 1 1 d . . .
H47 H 0.7639 0.0106 0.2028 0.047 Uiso 1 1 calc R . .
C48 C 0.7322(2) -0.08394(12) 0.18524(9) 0.0585(7) Uani 1 1 d . . .
H48A H 0.6633 -0.0787 0.1794 0.088 Uiso 1 1 calc R . .
H48B H 0.7532 -0.0994 0.2154 0.088 Uiso 1 1 calc R . .
H48C H 0.7502 -0.1152 0.1645 0.088 Uiso 1 1 calc R . .
C49 C 0.88603(18) -0.02674(12) 0.18716(8) 0.0513(6) Uani 1 1 d . . .
H49A H 0.9027 -0.0589 0.1667 0.077 Uiso 1 1 calc R . .
H49B H 0.9092 -0.0409 0.2175 0.077 Uiso 1 1 calc R . .
H49C H 0.9151 0.0147 0.1822 0.077 Uiso 1 1 calc R . .
C51 C 0.91584(12) 0.15847(8) 0.07614(5) 0.0234(3) Uani 1 1 d . . .
C52 C 0.87986(11) 0.18575(7) 0.11106(5) 0.0217(3) Uani 1 1 d . . .
C53 C 0.93282(12) 0.18146(8) 0.15345(5) 0.0258(3) Uani 1 1 d . . .
H53 H 0.9094 0.2011 0.1771 0.031 Uiso 1 1 calc R . .
C54 C 1.01956(13) 0.14914(8) 0.16238(6) 0.0289(4) Uani 1 1 d . . .
C55 C 1.05118(13) 0.12042(9) 0.12732(6) 0.0319(4) Uani 1 1 d . . .
H55 H 1.1089 0.0970 0.1327 0.038 Uiso 1 1 calc R . .
C56 C 1.00092(13) 0.12487(8) 0.08442(6) 0.0295(4) Uani 1 1 d . . .
H56 H 1.0246 0.1051 0.0609 0.035 Uiso 1 1 calc R . .
C57 C 1.08114(14) 0.14872(10) 0.20802(6) 0.0366(4) Uani 1 1 d . . .
H57 H 1.1244 0.1107 0.2093 0.044 Uiso 1 1 calc R . .
C58 C 1.02686(19) 0.14091(16) 0.24467(7) 0.0642(8) Uani 1 1 d . . .
H58A H 1.0712 0.1369 0.2727 0.096 Uiso 1 1 calc R . .
H58B H 0.9875 0.1021 0.2396 0.096 Uiso 1 1 calc R . .
H58C H 0.9864 0.1787 0.2457 0.096 Uiso 1 1 calc R . .
C59 C 1.14279(18) 0.20822(13) 0.21414(7) 0.0536(6) Uani 1 1 d . . .
H59A H 1.1029 0.2466 0.2139 0.080 Uiso 1 1 calc R . .
H59B H 1.1786 0.2111 0.1901 0.080 Uiso 1 1 calc R . .
H59C H 1.1869 0.2056 0.2424 0.080 Uiso 1 1 calc R . .
C61 C 0.94082(12) 0.32698(8) 0.09315(6) 0.0283(3) Uani 1 1 d . . .
C62 C 0.87013(12) 0.32414(7) 0.11843(6) 0.0245(3) Uani 1 1 d . . .
C63 C 0.88522(13) 0.35386(8) 0.15966(6) 0.0311(4) Uani 1 1 d . . .
H63 H 0.8365 0.3524 0.1766 0.037 Uiso 1 1 calc R . .
C64 C 0.96948(16) 0.38565(10) 0.17676(7) 0.0422(5) Uani 1 1 d . . .
C65 C 1.03871(15) 0.38657(11) 0.15142(8) 0.0472(5) Uani 1 1 d . . .
H65 H 1.0971 0.4074 0.1624 0.057 Uiso 1 1 calc R . .
C66 C 1.02532(14) 0.35773(10) 0.11011(8) 0.0408(5) Uani 1 1 d . . .
H66 H 1.0744 0.3591 0.0934 0.049 Uiso 1 1 calc R . .
C67 C 0.9840(2) 0.41728(13) 0.22206(8) 0.0584(7) Uani 1 1 d . . .
H67A H 1.0504 0.4337 0.2258 0.070 Uiso 1 1 calc R . .
C68 C 0.9900(4) 0.3702(2) 0.25798(11) 0.1206(18) Uani 1 1 d . . .
H68D H 0.9995 0.3929 0.2863 0.181 Uiso 1 1 calc R . .
H68E H 1.0432 0.3409 0.2574 0.181 Uiso 1 1 calc R . .
H68F H 0.9311 0.3453 0.2542 0.181 Uiso 1 1 calc R . .
C69 C 0.9295(4) 0.4758(2) 0.22163(14) 0.146(2) Uani 1 1 d . . .
H69A H 0.9407 0.4948 0.2512 0.219 Uiso 1 1 calc R . .
H69B H 0.8620 0.4659 0.2126 0.219 Uiso 1 1 calc R . .
H69C H 0.9487 0.5065 0.2008 0.219 Uiso 1 1 calc R . .
N1S N 0.72914(13) 0.25153(9) -0.08279(5) 0.0395(4) Uani 1 1 d . . .
C1S C 0.71086(14) 0.25192(10) -0.12010(6) 0.0365(4) Uani 1 1 d . . .
C2S C 0.68674(17) 0.25313(13) -0.16807(7) 0.0497(6) Uani 1 1 d . . .
H2S1 H 0.6195 0.2634 -0.1772 0.075 Uiso 1 1 calc R . .
H2S2 H 0.6997 0.2108 -0.1798 0.075 Uiso 1 1 calc R . .
H2S3 H 0.7249 0.2860 -0.1795 0.075 Uiso 1 1 calc R . .
N2S N 0.87390(15) -0.03122(11) -0.01387(8) 0.0544(5) Uani 1 1 d . . .
C3S C 0.90638(16) -0.03407(10) 0.02289(9) 0.0434(5) Uani 1 1 d . . .
C4S C 0.9491(2) -0.03713(12) 0.06928(8) 0.0540(6) Uani 1 1 d . . .
H4S1 H 1.0172 -0.0293 0.0728 0.081 Uiso 1 1 calc R . .
H4S2 H 0.9383 -0.0799 0.0809 0.081 Uiso 1 1 calc R . .
H4S3 H 0.9205 -0.0043 0.0855 0.081 Uiso 1 1 calc R . .
N3S N 0.9006(2) 0.53795(12) -0.03882(11) 0.0815(8) Uani 1 1 d . . .
C5S C 0.9546(2) 0.51272(13) -0.05607(12) 0.0663(8) Uani 1 1 d . . .
C6S C 1.0229(2) 0.48183(16) -0.07844(12) 0.0788(9) Uani 1 1 d . . .
H6S1 H 0.9901 0.4635 -0.1064 0.118 Uiso 1 1 calc R . .
H6S2 H 1.0554 0.4474 -0.0598 0.118 Uiso 1 1 calc R . .
H6S3 H 1.0693 0.5138 -0.0843 0.118 Uiso 1 1 calc R . .
N4S N 0.47266(18) 0.29553(16) -0.14410(9) 0.0817(8) Uani 1 1 d . . .
C7S C 0.39569(17) 0.28437(12) -0.15748(8) 0.0460(5) Uani 1 1 d . . .
C8S C 0.2969(2) 0.27261(17) -0.17342(11) 0.0705(8) Uani 1 1 d . . .
H8S1 H 0.2669 0.2591 -0.1489 0.106 Uiso 1 1 calc R . .
H8S2 H 0.2897 0.2385 -0.1958 0.106 Uiso 1 1 calc R . .
H8S3 H 0.2668 0.3122 -0.1865 0.106 Uiso 1 1 calc R . .
B1 B 0.49018(15) 0.23467(10) 0.32181(7) 0.0297(4) Uani 1 1 d . . .
C11B C 0.42184(14) 0.29904(9) 0.31952(6) 0.0336(4) Uani 1 1 d . . .
C12B C 0.37419(18) 0.32473(12) 0.27959(7) 0.0519(6) Uani 1 1 d . . .
H12C H 0.3843 0.3056 0.2529 0.062 Uiso 1 1 calc R . .
C13B C 0.3130(2) 0.37680(15) 0.27717(9) 0.0725(9) Uani 1 1 d . . .
H13A H 0.2825 0.3925 0.2492 0.087 Uiso 1 1 calc R . .
C14B C 0.2963(2) 0.40595(14) 0.31521(10) 0.0677(8) Uani 1 1 d . . .
H14A H 0.2556 0.4423 0.3137 0.081 Uiso 1 1 calc R . .
C15B C 0.33969(17) 0.38133(12) 0.35542(9) 0.0523(6) Uani 1 1 d . . .
H15A H 0.3277 0.4002 0.3818 0.063 Uiso 1 1 calc R . .
C16B C 0.40101(14) 0.32891(10) 0.35749(7) 0.0382(4) Uani 1 1 d . . .
H16A H 0.4298 0.3128 0.3856 0.046 Uiso 1 1 calc R . .
C21B C 0.54680(13) 0.23085(9) 0.28027(6) 0.0309(4) Uani 1 1 d . . .
C22B C 0.57614(17) 0.28596(10) 0.26033(7) 0.0420(5) Uani 1 1 d . . .
H22A H 0.5600 0.3271 0.2703 0.050 Uiso 1 1 calc R . .
C23B C 0.62782(18) 0.28300(12) 0.22660(7) 0.0509(6) Uani 1 1 d . . .
H23A H 0.6457 0.3217 0.2139 0.061 Uiso 1 1 calc R . .
C24B C 0.65357(18) 0.22396(13) 0.21132(7) 0.0508(6) Uani 1 1 d . . .
H24A H 0.6883 0.2217 0.1880 0.061 Uiso 1 1 calc R . .
C25B C 0.62739(16) 0.16830(12) 0.23076(7) 0.0464(5) Uani 1 1 d . . .
H25A H 0.6445 0.1273 0.2209 0.056 Uiso 1 1 calc R . .
C26B C 0.57622(14) 0.17227(10) 0.26464(7) 0.0371(4) Uani 1 1 d . . .
H26A H 0.5604 0.1334 0.2779 0.045 Uiso 1 1 calc R . .
C31B C 0.41760(13) 0.17344(9) 0.32276(6) 0.0313(4) Uani 1 1 d . . .
C32B C 0.37196(15) 0.14136(12) 0.28474(7) 0.0425(5) Uani 1 1 d . . .
H32A H 0.3862 0.1537 0.2571 0.051 Uiso 1 1 calc R . .
C33B C 0.30662(16) 0.09228(13) 0.28590(8) 0.0520(6) Uani 1 1 d . . .
H33A H 0.2779 0.0718 0.2593 0.062 Uiso 1 1 calc R . .
C34B C 0.28279(16) 0.07285(12) 0.32536(9) 0.0516(6) Uani 1 1 d . . .
H34A H 0.2390 0.0388 0.3262 0.062 Uiso 1 1 calc R . .
C35B C 0.32440(16) 0.10431(12) 0.36340(8) 0.0480(5) Uani 1 1 d . . .
H35A H 0.3080 0.0926 0.3908 0.058 Uiso 1 1 calc R . .
C36B C 0.39025(15) 0.15314(11) 0.36196(7) 0.0391(4) Uani 1 1 d . . .
H36A H 0.4180 0.1737 0.3887 0.047 Uiso 1 1 calc R . .
C41B C 0.57297(12) 0.23495(8) 0.36653(6) 0.0277(3) Uani 1 1 d . . .
C42B C 0.61480(13) 0.29211(9) 0.38574(6) 0.0319(4) Uani 1 1 d . . .
H42A H 0.5942 0.3321 0.3723 0.038 Uiso 1 1 calc R . .
C43B C 0.68477(14) 0.29283(10) 0.42339(7) 0.0370(4) Uani 1 1 d . . .
H43A H 0.7102 0.3328 0.4352 0.044 Uiso 1 1 calc R . .
C44B C 0.71767(14) 0.23567(10) 0.44384(7) 0.0382(4) Uani 1 1 d . . .
H44A H 0.7642 0.2359 0.4700 0.046 Uiso 1 1 calc R . .
C45B C 0.68103(14) 0.17816(10) 0.42512(7) 0.0380(4) Uani 1 1 d . . .
H45A H 0.7041 0.1384 0.4381 0.046 Uiso 1 1 calc R . .
C46B C 0.61068(14) 0.17814(9) 0.38741(6) 0.0333(4) Uani 1 1 d . . .
H46A H 0.5873 0.1379 0.3753 0.040 Uiso 1 1 calc R . .

loop_
_atom_site_aniso_label
_atom_site_aniso_U_11
_atom_site_aniso_U_22
_atom_site_aniso_U_33
_atom_site_aniso_U_23
_atom_site_aniso_U_13
_atom_site_aniso_U_12
K1 0.0338(2) 0.03092(19) 0.02140(16) 0.00096(13) 0.00523(13) 0.00556(15)
O1 0.0330(6) 0.0259(6) 0.0270(6) 0.0020(5) 0.0105(5) 0.0044(5)
O2 0.0290(6) 0.0269(6) 0.0255(6) 0.0055(5) 0.0045(5) 0.0061(5)
O3 0.0311(6) 0.0252(6) 0.0218(5) 0.0009(4) 0.0018(5) -0.0006(5)
O4 0.0353(6) 0.0214(5) 0.0202(5) -0.0035(4) 0.0018(5) 0.0021(5)
O5 0.0280(6) 0.0283(6) 0.0201(5) -0.0021(4) 0.0034(4) 0.0061(5)
O6 0.0250(6) 0.0288(6) 0.0339(6) -0.0039(5) 0.0083(5) -0.0005(5)
C1A 0.0370(10) 0.0327(9) 0.0320(9) 0.0050(7) 0.0144(8) 0.0030(8)
C2A 0.0443(11) 0.0311(9) 0.0314(9) 0.0071(7) 0.0116(8) 0.0061(8)
C3A 0.0438(11) 0.0367(10) 0.0255(9) 0.0062(7) 0.0083(7) 0.0083(8)
C4A 0.0370(10) 0.0343(9) 0.0283(9) 0.0095(7) 0.0017(7) 0.0079(8)
C5A 0.0358(10) 0.0345(9) 0.0223(8) 0.0021(7) -0.0005(7) 0.0021(7)
C6A 0.0402(10) 0.0391(10) 0.0248(8) -0.0056(7) -0.0003(7) -0.0014(8)
C7A 0.0423(10) 0.0345(9) 0.0215(8) -0.0049(7) 0.0049(7) -0.0005(8)
C8A 0.0443(11) 0.0291(9) 0.0237(8) -0.0075(7) 0.0023(7) 0.0009(8)
C9A 0.0376(10) 0.0366(10) 0.0219(8) -0.0054(7) 0.0051(7) 0.0088(8)
C10A 0.0363(10) 0.0446(11) 0.0284(9) 0.0016(8) 0.0111(7) 0.0102(8)
C11A 0.0340(10) 0.0434(11) 0.0336(10) 0.0050(8) 0.0128(8) 0.0044(8)
C12A 0.0310(10) 0.0467(12) 0.0464(12) -0.0041(9) 0.0166(8) -0.0033(8)
C1 0.0256(8) 0.0173(7) 0.0197(7) -0.0003(5) 0.0046(6) 0.0026(6)
C2 0.0222(7) 0.0201(7) 0.0184(7) -0.0002(5) 0.0041(5) 0.0034(6)
C3 0.0242(7) 0.0193(7) 0.0174(7) -0.0015(5) 0.0040(5) -0.0007(6)
C4 0.0264(8) 0.0175(7) 0.0164(7) -0.0003(5) 0.0041(5) 0.0021(6)
C5 0.0249(8) 0.0194(7) 0.0162(6) -0.0003(5) 0.0026(5) 0.0031(6)
C6 0.0234(7) 0.0190(7) 0.0184(7) -0.0021(5) 0.0034(5) 0.0019(6)
C11 0.0253(8) 0.0229(8) 0.0262(8) -0.0016(6) 0.0043(6) 0.0028(6)
C12 0.0236(7) 0.0182(7) 0.0231(7) -0.0009(5) 0.0009(6) 0.0021(6)
C13 0.0288(8) 0.0206(7) 0.0245(8) -0.0009(6) 0.0025(6) 0.0028(6)
C14 0.0310(9) 0.0223(8) 0.0271(8) -0.0039(6) 0.0014(7) 0.0052(6)
C15 0.0378(10) 0.0188(7) 0.0335(9) -0.0007(6) 0.0007(7) 0.0025(7)
C16 0.0349(9) 0.0216(8) 0.0329(9) 0.0032(6) 0.0058(7) -0.0005(7)
C17 0.0454(11) 0.0261(9) 0.0358(10) -0.0072(7) 0.0080(8) 0.0103(8)
C18 0.0691(17) 0.0767(18) 0.0390(12) -0.0244(12) 0.0038(11) 0.0162(14)
C19 0.0602(16) 0.0486(14) 0.0798(18) -0.0202(13) 0.0377(14) 0.0037(12)
C21 0.0265(8) 0.0212(7) 0.0285(8) -0.0009(6) 0.0030(6) 0.0020(6)
C22 0.0219(7) 0.0187(7) 0.0261(8) -0.0023(6) 0.0020(6) 0.0030(6)
C23 0.0269(8) 0.0236(8) 0.0299(8) -0.0005(6) 0.0060(6) 0.0019(6)
C24 0.0246(8) 0.0281(8) 0.0414(10) -0.0033(7) 0.0084(7) 0.0026(7)
C25 0.0240(8) 0.0316(9) 0.0458(11) 0.0007(8) 0.0025(7) 0.0076(7)
C26 0.0301(9) 0.0281(9) 0.0360(9) 0.0048(7) -0.0004(7) 0.0065(7)
C27 0.0272(9) 0.0432(11) 0.0528(12) 0.0033(9) 0.0158(9) 0.0055(8)
C28 0.0533(17) 0.143(3) 0.0614(18) -0.0260(19) 0.0320(14) -0.0218(18)
C29 0.0439(13) 0.0524(14) 0.0769(18) 0.0117(12) 0.0208(12) -0.0049(11)
C31 0.0270(8) 0.0198(7) 0.0247(8) -0.0009(6) 0.0039(6) 0.0027(6)
C32 0.0210(7) 0.0192(7) 0.0249(7) -0.0021(6) 0.0033(6) 0.0009(6)
C33 0.0269(8) 0.0223(7) 0.0235(8) -0.0009(6) 0.0038(6) -0.0002(6)
C34 0.0261(8) 0.0233(8) 0.0303(8) -0.0014(6) 0.0068(6) -0.0017(6)
C35 0.0249(8) 0.0257(8) 0.0351(9) -0.0044(7) 0.0023(7) -0.0035(6)
C36 0.0266(8) 0.0277(8) 0.0261(8) -0.0023(6) -0.0023(6) 0.0010(6)
C37 0.0356(10) 0.0340(9) 0.0362(10) 0.0035(8) 0.0061(8) -0.0110(8)
C38 0.086(2) 0.0596(16) 0.0633(16) -0.0008(13) 0.0473(15) -0.0096(15)
C39 0.0573(15) 0.0433(12) 0.0582(15) 0.0190(11) 0.0006(11) -0.0119(11)
C41 0.0253(8) 0.0206(7) 0.0244(8) -0.0016(6) 0.0043(6) 0.0008(6)
C42 0.0246(8) 0.0170(7) 0.0243(7) -0.0010(5) 0.0051(6) 0.0016(6)
C43 0.0304(8) 0.0205(7) 0.0236(8) -0.0010(6) 0.0053(6) 0.0026(6)
C44 0.0368(9) 0.0206(8) 0.0300(9) 0.0037(6) 0.0072(7) 0.0042(7)
C45 0.0437(11) 0.0171(7) 0.0366(10) -0.0002(7) 0.0079(8) 0.0031(7)
C46 0.0371(10) 0.0202(8) 0.0306(9) -0.0060(6) 0.0055(7) 0.0014(7)
C47 0.0606(13) 0.0270(9) 0.0296(9) 0.0062(7) 0.0093(9) 0.0107(9)
C48 0.0766(18) 0.0447(13) 0.0536(14) 0.0231(11) 0.0110(13) -0.0023(12)
C49 0.0652(15) 0.0426(12) 0.0397(12) 0.0082(9) -0.0068(10) 0.0065(11)
C51 0.0260(8) 0.0204(7) 0.0227(7) -0.0003(6) 0.0016(6) 0.0022(6)
C52 0.0242(8) 0.0166(7) 0.0233(7) -0.0006(5) 0.0021(6) 0.0024(6)
C53 0.0299(8) 0.0233(8) 0.0227(8) -0.0012(6) 0.0011(6) 0.0013(6)
C54 0.0295(9) 0.0266(8) 0.0281(8) 0.0039(7) -0.0014(7) 0.0011(7)
C55 0.0287(9) 0.0302(9) 0.0350(9) 0.0029(7) 0.0009(7) 0.0088(7)
C56 0.0314(9) 0.0270(8) 0.0301(9) -0.0014(7) 0.0054(7) 0.0081(7)
C57 0.0363(10) 0.0394(10) 0.0292(9) 0.0025(8) -0.0062(7) 0.0035(8)
C58 0.0606(16) 0.095(2) 0.0311(11) 0.0173(12) -0.0062(10) -0.0331(15)
C59 0.0528(14) 0.0719(17) 0.0325(11) -0.0001(10) -0.0016(9) -0.0228(12)
C61 0.0258(8) 0.0228(8) 0.0347(9) -0.0034(6) 0.0021(7) 0.0016(6)
C62 0.0249(8) 0.0179(7) 0.0288(8) -0.0016(6) -0.0001(6) 0.0014(6)
C63 0.0331(9) 0.0261(8) 0.0323(9) -0.0070(7) 0.0012(7) 0.0011(7)
C64 0.0437(11) 0.0341(10) 0.0446(11) -0.0131(8) -0.0030(9) -0.0041(8)
C65 0.0343(11) 0.0430(12) 0.0605(14) -0.0147(10) -0.0007(10) -0.0107(9)
C66 0.0291(10) 0.0379(11) 0.0557(13) -0.0073(9) 0.0088(9) -0.0063(8)
C67 0.0648(16) 0.0520(14) 0.0516(14) -0.0250(12) -0.0068(12) -0.0077(12)
C68 0.189(5) 0.103(3) 0.0538(19) -0.028(2) -0.021(2) 0.046(3)
C69 0.215(6) 0.102(3) 0.093(3) -0.065(2) -0.042(3) 0.083(3)
N1S 0.0465(10) 0.0446(10) 0.0288(8) 0.0021(7) 0.0105(7) 0.0021(8)
C1S 0.0354(10) 0.0432(11) 0.0318(9) 0.0026(8) 0.0083(8) -0.0010(8)
C2S 0.0401(12) 0.0804(17) 0.0262(9) 0.0040(10) 0.0001(8) -0.0011(11)
N2S 0.0432(11) 0.0562(13) 0.0658(14) -0.0126(10) 0.0152(10) -0.0026(9)
C3S 0.0386(11) 0.0324(10) 0.0639(15) -0.0076(10) 0.0216(10) -0.0017(8)
C4S 0.0678(16) 0.0412(12) 0.0564(15) -0.0028(10) 0.0206(12) -0.0007(11)
N3S 0.0796(18) 0.0523(14) 0.124(2) 0.0204(15) 0.0475(18) -0.0045(13)
C5S 0.0559(16) 0.0444(14) 0.100(2) 0.0054(14) 0.0184(16) -0.0097(12)
C6S 0.0577(17) 0.0634(18) 0.113(3) -0.0206(18) 0.0109(17) -0.0013(14)
N4S 0.0491(14) 0.122(2) 0.0707(16) 0.0207(16) 0.0020(12) -0.0005(14)
C7S 0.0432(12) 0.0531(13) 0.0427(12) 0.0108(10) 0.0107(9) 0.0062(10)
C8S 0.0468(15) 0.087(2) 0.0751(19) 0.0057(16) 0.0041(13) -0.0131(14)
B1 0.0336(10) 0.0291(9) 0.0264(9) -0.0001(7) 0.0057(8) 0.0029(8)
C11B 0.0361(10) 0.0358(10) 0.0281(9) 0.0009(7) 0.0038(7) 0.0058(8)
C12B 0.0619(15) 0.0599(15) 0.0337(11) 0.0065(10) 0.0078(10) 0.0250(12)
C13B 0.087(2) 0.079(2) 0.0515(15) 0.0202(14) 0.0122(14) 0.0466(17)
C14B 0.0746(19) 0.0591(16) 0.0695(18) 0.0080(13) 0.0136(14) 0.0376(14)
C15B 0.0503(13) 0.0492(13) 0.0574(14) -0.0112(11) 0.0100(11) 0.0138(11)
C16B 0.0371(10) 0.0400(11) 0.0359(10) -0.0056(8) 0.0027(8) 0.0069(8)
C21B 0.0342(9) 0.0331(9) 0.0247(8) -0.0018(7) 0.0036(7) 0.0003(7)
C22B 0.0569(13) 0.0348(10) 0.0361(10) 0.0004(8) 0.0138(9) 0.0007(9)
C23B 0.0628(15) 0.0548(14) 0.0394(12) 0.0068(10) 0.0205(11) -0.0073(12)
C24B 0.0535(14) 0.0687(16) 0.0341(11) -0.0080(10) 0.0185(10) -0.0077(12)
C25B 0.0481(12) 0.0512(13) 0.0423(12) -0.0165(10) 0.0144(10) -0.0012(10)
C26B 0.0393(11) 0.0350(10) 0.0384(10) -0.0058(8) 0.0104(8) -0.0038(8)
C31B 0.0294(9) 0.0348(9) 0.0290(9) 0.0002(7) 0.0037(7) 0.0029(7)
C32B 0.0356(11) 0.0584(13) 0.0326(10) -0.0048(9) 0.0038(8) -0.0072(9)
C33B 0.0413(12) 0.0645(15) 0.0473(13) -0.0128(11) 0.0004(10) -0.0129(11)
C34B 0.0366(11) 0.0541(14) 0.0629(15) 0.0019(11) 0.0063(10) -0.0117(10)
C35B 0.0425(12) 0.0593(14) 0.0430(12) 0.0096(10) 0.0104(9) -0.0054(10)
C36B 0.0388(11) 0.0463(12) 0.0325(10) -0.0008(8) 0.0068(8) -0.0035(9)
C41B 0.0280(8) 0.0283(8) 0.0272(8) 0.0005(6) 0.0066(6) 0.0020(7)
C42B 0.0304(9) 0.0277(9) 0.0370(10) 0.0027(7) 0.0042(7) 0.0019(7)
C43B 0.0322(10) 0.0340(10) 0.0425(11) -0.0015(8) 0.0006(8) -0.0035(8)
C44B 0.0318(10) 0.0423(11) 0.0375(10) 0.0046(8) -0.0015(8) 0.0000(8)
C45B 0.0354(10) 0.0320(10) 0.0448(11) 0.0072(8) 0.0030(8) 0.0063(8)
C46B 0.0359(10) 0.0261(8) 0.0370(10) -0.0002(7) 0.0048(8) 0.0027(7)

loop_
_geom_bond_atom_site_label_1
_geom_bond_atom_site_label_2
_geom_bond_distance
_geom_bond_site_symmetry_2
_geom_bond_publ_flag
K1 N1S 2.7624(17) . ?
K1 O5 2.8270(12) . ?
K1 O1 2.9303(13) . ?
K1 O3 2.9658(13) . ?
K1 O2 2.9873(12) . ?
K1 C2 3.0489(16) . ?
K1 C1 3.0732(16) . ?
K1 C3 3.0861(16) . ?
K1 C5 3.0876(15) . ?
K1 C6 3.0924(15) . ?
K1 C4 3.1017(15) . ?
K1 O6 3.1860(13) . ?
O1 C11 1.374(2) . ?
O1 C1A 1.434(2) . ?
O2 C21 1.378(2) . ?
O2 C4A 1.438(2) . ?
O3 C31 1.376(2) . ?
O3 C5A 1.439(2) . ?
O4 C41 1.3726(19) . ?
O4 C8A 1.433(2) . ?
O5 C51 1.3795(19) . ?
O5 C9A 1.438(2) . ?
O6 C61 1.382(2) . ?
O6 C12A 1.432(2) . ?
C1A C2A 1.527(3) . ?
C2A C3A 1.530(3) . ?
C3A C4A 1.512(3) . ?
C5A C6A 1.524(3) . ?
C6A C7A 1.534(3) . ?
C7A C8A 1.519(3) . ?
C9A C10A 1.519(3) . ?
C10A C11A 1.530(3) . ?
C11A C12A 1.510(3) . ?
C1 C2 1.402(2) . ?
C1 C6 1.405(2) . ?
C1 C12 1.495(2) . ?
C2 C3 1.408(2) . ?
C2 C22 1.496(2) . ?
C3 C4 1.403(2) . ?
C3 C32 1.492(2) . ?
C4 C5 1.406(2) . ?
C4 C42 1.495(2) . ?
C5 C6 1.407(2) . ?
C5 C52 1.494(2) . ?
C6 C62 1.494(2) . ?
C11 C16 1.392(2) . ?
C11 C12 1.397(2) . ?
C12 C13 1.389(2) . ?
C13 C14 1.398(2) . ?
C14 C15 1.385(3) . ?
C14 C17 1.519(2) . ?
C15 C16 1.392(3) . ?
C17 C18 1.517(3) . ?
C17 C19 1.520(3) . ?
C21 C26 1.393(2) . ?
C21 C22 1.406(2) . ?
C22 C23 1.387(2) . ?
C23 C24 1.399(2) . ?
C24 C25 1.384(3) . ?
C24 C27 1.519(3) . ?
C25 C26 1.387(3) . ?
C27 C28 1.494(4) . ?
C27 C29 1.524(3) . ?
C31 C36 1.387(2) . ?
C31 C32 1.402(2) . ?
C32 C33 1.382(2) . ?
C33 C34 1.401(2) . ?
C34 C35 1.390(2) . ?
C34 C37 1.515(2) . ?
C35 C36 1.394(3) . ?
C37 C38 1.520(3) . ?
C37 C39 1.526(3) . ?
C41 C46 1.393(2) . ?
C41 C42 1.403(2) . ?
C42 C43 1.387(2) . ?
C43 C44 1.396(2) . ?
C44 C45 1.390(3) . ?
C44 C47 1.517(2) . ?
C45 C46 1.391(3) . ?
C47 C49 1.523(3) . ?
C47 C48 1.528(3) . ?
C51 C56 1.390(2) . ?
C51 C52 1.400(2) . ?
C52 C53 1.390(2) . ?
C53 C54 1.398(2) . ?
C54 C55 1.385(3) . ?
C54 C57 1.520(2) . ?
C55 C56 1.390(2) . ?
C57 C58 1.499(3) . ?
C57 C59 1.511(3) . ?
C61 C66 1.387(3) . ?
C61 C62 1.394(2) . ?
C62 C63 1.395(2) . ?
C63 C64 1.395(3) . ?
C64 C65 1.376(3) . ?
C64 C67 1.524(3) . ?
C65 C66 1.390(3) . ?
C67 C69 1.445(4) . ?
C67 C68 1.469(5) . ?
N1S C1S 1.134(3) . ?
C1S C2S 1.458(3) . ?
N2S C3S 1.147(3) . ?
C3S C4S 1.452(4) . ?
N3S C5S 1.147(4) . ?
C5S C6S 1.451(4) . ?
N4S C7S 1.132(3) . ?
C7S C8S 1.436(4) . ?
B1 C21B 1.645(3) . ?
B1 C31B 1.648(3) . ?
B1 C41B 1.648(3) . ?
B1 C11B 1.652(3) . ?
C11B C12B 1.401(3) . ?
C11B C16B 1.407(3) . ?
C12B C13B 1.386(3) . ?
C13B C14B 1.382(4) . ?
C14B C15B 1.381(4) . ?
C15B C16B 1.394(3) . ?
C21B C22B 1.400(3) . ?
C21B C26B 1.401(3) . ?
C22B C23B 1.389(3) . ?
C23B C24B 1.387(4) . ?
C24B C25B 1.385(3) . ?
C25B C26B 1.389(3) . ?
C31B C32B 1.402(3) . ?
C31B C36B 1.406(3) . ?
C32B C33B 1.390(3) . ?
C33B C34B 1.386(3) . ?
C34B C35B 1.380(3) . ?
C35B C36B 1.393(3) . ?
C41B C46B 1.403(2) . ?
C41B C42B 1.410(3) . ?
C42B C43B 1.390(3) . ?
C43B C44B 1.385(3) . ?
C44B C45B 1.386(3) . ?
C45B C46B 1.394(3) . ?
